data_4309554
loop_
_publ_author_name
'T. Stanley Cameron'
'Aaron Mailman'
'Jack Passmore'
'Konstantin V. Shuvaev'

_publ_section_title
;
Convenient Preparation and Full Characterization of a Synthetically Useful
Salt of the Dithianitronium Cation, SNSSbF6, from Readily Available
Starting Materials
;
_journal_name_full 'Inorganic Chemistry'
_journal_page_first 6524
_journal_page_last 6528
_journal_paper_doi 10.1021/ic0483139
_journal_volume 44
_journal_year 2005
_chemical_formula_sum 'F6 N S2 Sb'
_chemical_formula_weight 313.87
_space_group_IT_number 12
_symmetry_cell_setting monoclinic
_symmetry_Int_Tables_number 12
_symmetry_space_group_name_Hall '-C 2y'
_symmetry_space_group_name_H-M 'C 1 2/m 1'
_cell_angle_alpha 90
_cell_angle_beta 90.58(2)
_cell_angle_gamma 90
_cell_formula_units_Z 2
_cell_length_a 9.740(2)
_cell_length_b 6.644(2)
_cell_length_c 5.334(1)
_cell_measurement_reflns_used 25
_cell_measurement_temperature 183.2
_cell_measurement_theta_max 20.0
_cell_measurement_theta_min 19.6
_cell_volume 345.16(14)
_computing_cell_refinement 'MSC/AFC Diffractometer Control'
_computing_data_collection 'MSC/AFC Diffractometer Control'
_computing_data_reduction 'teXsan for Windows version 1.06 (MSC, 1997-1999)'
_computing_publication_material 'teXsan for Windows version 1.06 (MSC, 1997-1999)'
_computing_structure_refinement 'SHELXL-97 (Sheldrick, 1997)'
_computing_structure_solution
;
SHELX97 (Sheldrick, 1997)
;
_diffrn_ambient_temperature 183.2
_diffrn_measurement_device 'Rigaku AFC5R'
_diffrn_measurement_method \w-2\q
_diffrn_orient_matrix_UB_11 0.01125
_diffrn_orient_matrix_UB_12 0.13900
_diffrn_orient_matrix_UB_13 0.06910
_diffrn_orient_matrix_UB_21 0.00625
_diffrn_orient_matrix_UB_22 0.05461
_diffrn_orient_matrix_UB_23 -0.17420
_diffrn_orient_matrix_UB_31 -0.10187
_diffrn_orient_matrix_UB_32 0.01870
_diffrn_orient_matrix_UB_33 -0.00498
_diffrn_radiation_detector 'scintillation counter'
_diffrn_radiation_monochromator graphite
_diffrn_radiation_source 'Rigaku rotating anode'
_diffrn_radiation_type 'Mo K\a'
_diffrn_radiation_wavelength 0.7107
_diffrn_reflns_av_R_equivalents 0.01840
_diffrn_reflns_av_sigmaI/netI 0.018
_diffrn_reflns_limit_h_max 13
_diffrn_reflns_limit_h_min 0
_diffrn_reflns_limit_k_max 9
_diffrn_reflns_limit_k_min 0
_diffrn_reflns_limit_l_max 7
_diffrn_reflns_limit_l_min -7
_diffrn_reflns_number 576
_diffrn_reflns_reduction_process 'Lp corrections applied'
_diffrn_reflns_theta_max 30.04
_diffrn_reflns_theta_min 3.71
_diffrn_standards_decay_% 0.09
_diffrn_standards_interval_count 1
_diffrn_standards_number 3
_exptl_absorpt_coefficient_mu 4.636
_exptl_absorpt_correction_type none
_exptl_crystal_colour light-yellow
_exptl_crystal_density_diffrn 3.019
_exptl_crystal_density_meas ?
_exptl_crystal_description plate
_exptl_crystal_F_000 288.00
_exptl_crystal_size_max 0.33
_exptl_crystal_size_mid 0.30
_exptl_crystal_size_min 0.10
_refine_diff_density_max 0.66
_refine_diff_density_min -1.07
_refine_ls_extinction_coef 0.0000000(1)
_refine_ls_extinction_expression 'equ(3) Acta Cryst.(1968) A24, p213.'
_refine_ls_extinction_method 'Zachariasen (1967)'
_refine_ls_goodness_of_fit_all 1.930
_refine_ls_goodness_of_fit_ref 1.140
_refine_ls_matrix_type full
_refine_ls_number_constraints 0
_refine_ls_number_parameters 31
_refine_ls_number_reflns 546
_refine_ls_number_restraints 0
_refine_ls_R_factor_all 0.0198
_refine_ls_R_factor_gt 0.0190
_refine_ls_shift/su_max 0.0000
_refine_ls_shift/su_mean 0.0006
_refine_ls_structure_factor_coef F
_refine_ls_weighting_details unit
_refine_ls_weighting_scheme sigma
_refine_ls_wR_factor_all 0.0190
_refine_ls_wR_factor_ref 0.0480
_reflns_number_gt 546
_reflns_number_total 546
_reflns_threshold_expression I>3.00\s(I)
_cod_data_source_file ic0483139si20050222_123349.cif
_cod_data_source_block '_afc5r.xtl_Cu_radiation___'
_cod_original_cell_volume 345.2(1)
_cod_original_sg_symbol_H-M 'C 2/m '
_cod_original_formula_sum 'F6 N S2 Sb '
_cod_database_code 4309554

loop_
_symmetry_equiv_pos_as_xyz
'   +x,   +y,   +z'
'   +x,   -y,   +z'
'   -x,   -y,   -z'
'   -x,   +y,   -z'
'1/2+x,1/2+y,   +z'
'1/2+x,1/2-y,   +z'
'1/2-x,1/2-y,   -z'
'1/2-x,1/2+y,   -z'

loop_
_atom_site_label
_atom_site_fract_x
_atom_site_fract_y
_atom_site_fract_z
_atom_site_U_iso_or_equiv
_atom_site_occupancy
_atom_site_refinement_flags
_atom_site_adp_type
_atom_site_calc_flag
_atom_site_calc_attached_atom
Sb(1) 0.0000 0.0000 0.0000 0.01734(8) 0.500 S Uani d ?
S(1) -0.14027(9) 0.5000 0.3873(2) 0.0320(2) 1.000 S Uani d ?
F(1) 0.1117(2) 0.1983(3) 0.1450(3) 0.0382(4) 1.000 . Uani d ?
F(2) -0.1101(2) 0.0000 0.2843(4) 0.0346(6) 1.000 S Uani d ?
N(1) 0.0000 0.5000 0.5000 0.0224(9) 0.500 S Uani d ?

loop_
_atom_site_aniso_label
_atom_site_aniso_U_11
_atom_site_aniso_U_22
_atom_site_aniso_U_33
_atom_site_aniso_U_12
_atom_site_aniso_U_13
_atom_site_aniso_U_23
Sb(1) 0.0129(1) 0.0232(2) 0.0159(1) 0.0000 -0.00026(9) 0.0000
S(1) 0.0196(4) 0.0401(5) 0.0361(5) 0.0000 -0.0057(3) 0.0000
F(1) 0.0311(8) 0.042(1) 0.0412(8) -0.0125(7) -0.0011(6) -0.0141(8)
F(2) 0.026(1) 0.053(2) 0.025(1) 0.0000 0.0103(8) 0.0000
N(1) 0.023(2) 0.021(2) 0.023(2) 0.0000 0.002(1) 0.0000

loop_
_atom_type_symbol
_atom_type_oxidation_number
_atom_type_number_in_cell
_atom_type_scat_dispersion_real
_atom_type_scat_dispersion_imag
_atom_type_scat_source
Sb 0 2 -0.816 1.546
;International Tables for Crystallography
(1992, Vol. C, Tables 4.2.6.8 and 6.1.1.1)
;
F 0 12 0.014 0.010
;International Tables for Crystallography
(1992, Vol. C, Table 6.1.1.2)
;
S 0 4 0.110 0.124
;International Tables for Crystallography
(1992, Vol. C, Table 6.1.1.2)
;
N 0 2 0.004 0.003
;International Tables for Crystallography
(1992, Vol. C, Table 6.1.1.2)
;

loop_
_geom_angle_atom_site_label_1
_geom_angle_atom_site_label_2
_geom_angle_atom_site_label_3
_geom_angle
_geom_angle_site_symmetry_1
_geom_angle_site_symmetry_2
_geom_angle_site_symmetry_3
_geom_angle_publ_flag
F(1) Sb(1) F(1) 89.7(2) . . . ?
F(1) Sb(1) F(1) 180.00 . . . ?
F(1) Sb(1) F(1) 90.3(2) . . . ?
F(1) Sb(1) F(2) 90.1(1) . . . ?
F(1) Sb(1) F(2) 89.9(1) . . . ?
F(1) Sb(1) F(1) 90.3(2) 2 2 2 ?
F(1) Sb(1) F(1) 180.00 2 2 2 ?
F(1) Sb(1) F(2) 90.1(1) 2 2 2 ?
F(1) Sb(1) F(2) 89.9(1) 2 2 2 ?
F(1) Sb(1) F(1) 89.7(2) 3 3 3 ?
F(1) Sb(1) F(2) 89.9(1) 3 3 3 ?
F(1) Sb(1) F(2) 90.1(1) 3 3 3 ?
F(1) Sb(1) F(2) 89.9(1) 4 4 4 ?
F(1) Sb(1) F(2) 90.1(1) 4 4 4 ?
F(2) Sb(1) F(2) 180.00 . . . ?
S(1) N(1) S(1) 180.00 . . . ?

loop_
_geom_bond_atom_site_label_1
_geom_bond_atom_site_label_2
_geom_bond_distance
_geom_bond_site_symmetry_2
_geom_bond_publ_flag
Sb1 F2 1.866(2) 5 ?
Sb1 F2 1.866(2) . ?
Sb1 F1 1.8710(17) . ?
Sb1 F1 1.8710(17) 5 ?
Sb1 F1 1.8710(17) 6 ?
Sb1 F1 1.8710(17) 2 ?
S1 N1 1.4871(10) . ?
N1 S1 1.4871(10) 5_566 ?
